data_4066352
loop_
_publ_author_name
'Esqueda, Ana Cristina'
'Conejero, Salvador'
'Maya, Celia'
'Carmona, Ernesto'

_publ_section_title
;
 Synthesis of Rhodium Complexes with Bulky Substituted Cyclopentadienyl
 Ligands. H/D Exchange Reactions and Silane Activation&#x2020;
;
_journal_issue 21
_journal_name_full Organometallics
_journal_page_first 5481
_journal_paper_doi 10.1021/om100412q
_journal_volume 29
_journal_year 2010
_chemical_formula_moiety 'C27 H59 Rh Si3'
_chemical_formula_sum 'C27 H59 Rh Si3'
_chemical_formula_weight 570.92
_chemical_name_systematic
; 
 ? 
;
_space_group_IT_number 2
_symmetry_cell_setting triclinic
_symmetry_space_group_name_Hall '-P 1'
_symmetry_space_group_name_H-M 'P -1'
_atom_sites_solution_hydrogens geom
_atom_sites_solution_primary direct
_atom_sites_solution_secondary difmap
_audit_creation_method SHELXL-97
_cell_angle_alpha 88.196(2)
_cell_angle_beta 84.251(3)
_cell_angle_gamma 67.076(2)
_cell_formula_units_Z 2
_cell_length_a 10.4150(6)
_cell_length_b 10.5078(6)
_cell_length_c 15.7050(8)
_cell_measurement_reflns_used 9952
_cell_measurement_temperature 173(2)
_cell_measurement_theta_max 27.42
_cell_measurement_theta_min 2.38
_cell_volume 1574.98(15)
_computing_cell_refinement 'Bruker SMART'
_computing_data_collection 'Bruker SMART'
_computing_data_reduction 'Bruker SAINT'
_computing_molecular_graphics 'Bruker SHELXTL'
_computing_publication_material 'Bruker SHELXTL'
_computing_structure_refinement 'SHELXL-97 (Sheldrick, 1997)'
_computing_structure_solution 'SHELXS-97 (Sheldrick, 1990)'
_diffrn_ambient_temperature 173(2)
_diffrn_measured_fraction_theta_full 0.959
_diffrn_measured_fraction_theta_max 0.959
_diffrn_measurement_device_type 'CCD area detector'
_diffrn_measurement_method 'phi and omega scans'
_diffrn_radiation_monochromator graphite
_diffrn_radiation_source 'fine-focus sealed tube'
_diffrn_radiation_type MoK\a
_diffrn_radiation_wavelength 0.71073
_diffrn_reflns_av_R_equivalents 0.0310
_diffrn_reflns_av_sigmaI/netI 0.0345
_diffrn_reflns_limit_h_max 16
_diffrn_reflns_limit_h_min -16
_diffrn_reflns_limit_k_max 16
_diffrn_reflns_limit_k_min -16
_diffrn_reflns_limit_l_max 24
_diffrn_reflns_limit_l_min -24
_diffrn_reflns_number 38637
_diffrn_reflns_theta_full 33.14
_diffrn_reflns_theta_max 33.14
_diffrn_reflns_theta_min 1.30
_exptl_absorpt_coefficient_mu 0.669
_exptl_absorpt_correction_T_max 0.917
_exptl_absorpt_correction_T_min 0.622
_exptl_absorpt_correction_type multi-scan
_exptl_absorpt_process_details
; 
 SADABS, Bruker (2006). APEX 2. Version 2.1. Bruker Analytical 
 X-ray Solutions, Madison, Wisconsin, USA. 
;
_exptl_crystal_colour colourless
_exptl_crystal_density_diffrn 1.204
_exptl_crystal_density_method 'not measured'
_exptl_crystal_description prism
_exptl_crystal_F_000 616
_exptl_crystal_size_max 0.27
_exptl_crystal_size_mid 0.21
_exptl_crystal_size_min 0.13
_refine_diff_density_max 2.461
_refine_diff_density_min -1.560
_refine_diff_density_rms 0.140
_refine_ls_extinction_method none
_refine_ls_goodness_of_fit_ref 1.030
_refine_ls_hydrogen_treatment mixed
_refine_ls_matrix_type full
_refine_ls_number_parameters 303
_refine_ls_number_reflns 11528
_refine_ls_number_restraints 0
_refine_ls_restrained_S_all 1.030
_refine_ls_R_factor_all 0.0385
_refine_ls_R_factor_gt 0.0341
_refine_ls_shift/su_max 0.014
_refine_ls_shift/su_mean 0.001
_refine_ls_structure_factor_coef Fsqd
_refine_ls_weighting_details 'calc w=1/[\s^2^(Fo^2^)+(0.0809P)^2^+0.2724P] where P=(Fo^2^+2Fc^2^)/3'
_refine_ls_weighting_scheme calc
_refine_ls_wR_factor_gt 0.1086
_refine_ls_wR_factor_ref 0.1128
_reflns_number_gt 10445
_reflns_number_total 11528
_reflns_threshold_expression >2sigma(I)
_cod_data_source_file om100412q_si_001.cif
_cod_data_source_block 6d
_cod_depositor_comments
;
The following automatic conversions were performed:

'_symmetry_cell_setting' value 'Triclinic' changed to 'triclinic'
according to /home/saulius/struct/CIF-dictionaries/cif_core.dic
dictionary named 'cif_core.dic' version 2.4.1 from 2010-06-29.

Automatic conversion script
Id: cif_fix_values 1715 2011-07-08 13:25:40Z adriana 
;
_cod_original_sg_symbol_H-M P-1
_cod_database_code 4066352

loop_
_symmetry_equiv_pos_as_xyz
'x, y, z'
'-x, -y, -z'

loop_
_atom_site_label
_atom_site_type_symbol
_atom_site_fract_x
_atom_site_fract_y
_atom_site_fract_z
_atom_site_U_iso_or_equiv
_atom_site_adp_type
_atom_site_occupancy
_atom_site_symmetry_multiplicity
_atom_site_calc_flag
_atom_site_refinement_flags
H2 H 0.852(3) 0.927(3) 0.1821(17) 0.033(7) Uiso 1 1 d .
H1 H 0.645(3) 0.896(3) 0.1895(19) 0.043(8) Uiso 1 1 d .
C6 C 1.2363(2) 0.6617(2) 0.25137(15) 0.0333(5) Uani 1 1 d .
H6A H 1.1903 0.6964 0.2006 0.050 Uiso 1 1 calc R
H6B H 1.2681 0.5628 0.2522 0.050 Uiso 1 1 calc R
H6C H 1.3151 0.6876 0.2519 0.050 Uiso 1 1 calc R
C21 C 0.5269(3) 1.3448(2) 0.14980(17) 0.0442(7) Uani 1 1 d .
H21A H 0.4437 1.3660 0.1884 0.066 Uiso 1 1 calc R
H21B H 0.5019 1.3841 0.0949 0.066 Uiso 1 1 calc R
H21C H 0.5872 1.3828 0.1719 0.066 Uiso 1 1 calc R
C9 C 1.3297(2) 0.6149(3) 0.4544(2) 0.0492(8) Uani 1 1 d .
H9A H 1.3299 0.7053 0.4612 0.074 Uiso 1 1 calc R
H9B H 1.3890 0.5714 0.4040 0.074 Uiso 1 1 calc R
H9C H 1.3638 0.5601 0.5036 0.074 Uiso 1 1 calc R
C25 C 1.0791(3) 0.7923(3) 0.03872(15) 0.0353(5) Uani 1 1 d .
H25A H 1.0398 0.8514 -0.0079 0.053 Uiso 1 1 calc R
H25B H 1.1770 0.7402 0.0237 0.053 Uiso 1 1 calc R
H25C H 1.0671 0.8474 0.0887 0.053 Uiso 1 1 calc R
C23 C 0.5685(2) 0.7106(2) 0.08687(14) 0.0301(4) Uani 1 1 d .
H23A H 0.5346 0.7572 0.1411 0.045 Uiso 1 1 calc R
H23B H 0.5352 0.6377 0.0835 0.045 Uiso 1 1 calc R
H23C H 0.5352 0.7751 0.0416 0.045 Uiso 1 1 calc R
C27 C 0.7650(3) 0.8562(3) -0.08074(12) 0.0344(5) Uani 1 1 d .
H27A H 0.8639 0.8084 -0.0950 0.052 Uiso 1 1 calc R
H27B H 0.7285 0.9302 -0.1203 0.052 Uiso 1 1 calc R
H27C H 0.7194 0.7929 -0.0840 0.052 Uiso 1 1 calc R
C8 C 1.1795(2) 0.4825(2) 0.43577(16) 0.0325(4) Uani 1 1 d .
H8A H 1.2168 0.4278 0.4843 0.049 Uiso 1 1 calc R
H8B H 1.2364 0.4396 0.3845 0.049 Uiso 1 1 calc R
H8C H 1.0855 0.4895 0.4324 0.049 Uiso 1 1 calc R
C11 C 1.1135(2) 0.9118(2) 0.36148(14) 0.0261(4) Uani 1 1 d .
H11A H 1.2085 0.9052 0.3548 0.039 Uiso 1 1 calc R
H11B H 1.0714 0.9472 0.4175 0.039 Uiso 1 1 calc R
H11C H 1.0617 0.9730 0.3191 0.039 Uiso 1 1 calc R
C10 C 1.0876(2) 0.6936(2) 0.52760(13) 0.0288(4) Uani 1 1 d .
H10A H 0.9939 0.6999 0.5238 0.043 Uiso 1 1 calc R
H10B H 1.0864 0.7845 0.5347 0.043 Uiso 1 1 calc R
H10C H 1.1252 0.6379 0.5758 0.043 Uiso 1 1 calc R
C19 C 0.3698(2) 1.1369(2) 0.29300(14) 0.0289(4) Uani 1 1 d .
H19A H 0.3414 1.1880 0.2417 0.043 Uiso 1 1 calc R
H19B H 0.2937 1.1679 0.3373 0.043 Uiso 1 1 calc R
H19C H 0.3957 1.0403 0.2821 0.043 Uiso 1 1 calc R
C20 C 0.6035(2) 1.18731(18) 0.14057(12) 0.0246(4) Uani 1 1 d .
H20A H 0.6855 1.1671 0.0999 0.029 Uiso 1 1 calc R
H20B H 0.5423 1.1503 0.1173 0.029 Uiso 1 1 calc R
C22 C 0.7291(2) 0.64921(19) 0.07788(12) 0.0244(4) Uani 1 1 d .
H22A H 0.7621 0.6081 0.0213 0.029 Uiso 1 1 calc R
H22B H 0.7615 0.5760 0.1194 0.029 Uiso 1 1 calc R
C26 C 0.7378(2) 0.9155(2) 0.01074(11) 0.0248(4) Uani 1 1 d .
H26A H 0.6376 0.9628 0.0248 0.030 Uiso 1 1 calc R
H26B H 0.7797 0.9831 0.0127 0.030 Uiso 1 1 calc R
C18 C 0.49519(19) 1.16007(19) 0.32152(12) 0.0230(3) Uani 1 1 d .
H18A H 0.5174 1.1143 0.3759 0.028 Uiso 1 1 calc R
H18B H 0.4677 1.2583 0.3312 0.028 Uiso 1 1 calc R
C24 C 1.0044(2) 0.6929(2) 0.05726(13) 0.0273(4) Uani 1 1 d .
H24A H 1.0503 0.6288 0.1011 0.033 Uiso 1 1 calc R
H24B H 1.0154 0.6394 0.0058 0.033 Uiso 1 1 calc R
C7 C 1.17901(19) 0.6275(2) 0.44545(13) 0.0241(4) Uani 1 1 d .
C14 C 0.67808(19) 0.57409(18) 0.29334(12) 0.0198(3) Uani 1 1 d .
H14A H 0.7372 0.5027 0.2538 0.030 Uiso 1 1 calc R
H14B H 0.5933 0.6286 0.2685 0.030 Uiso 1 1 calc R
H14C H 0.6559 0.5330 0.3452 0.030 Uiso 1 1 calc R
C13 C 0.54846(18) 0.83187(19) 0.41361(11) 0.0199(3) Uani 1 1 d .
H13A H 0.5484 0.7752 0.4628 0.030 Uiso 1 1 calc R
H13B H 0.4845 0.8253 0.3756 0.030 Uiso 1 1 calc R
H13C H 0.5199 0.9262 0.4316 0.030 Uiso 1 1 calc R
C15 C 0.99948(19) 0.50623(17) 0.24946(13) 0.0217(3) Uani 1 1 d .
H15A H 1.0226 0.4311 0.2892 0.033 Uiso 1 1 calc R
H15B H 1.0831 0.5190 0.2277 0.033 Uiso 1 1 calc R
H15C H 0.9573 0.4856 0.2030 0.033 Uiso 1 1 calc R
C1 C 0.93060(16) 0.73903(16) 0.33718(10) 0.0142(3) Uani 1 1 d .
C12 C 0.78249(18) 0.93461(18) 0.45126(10) 0.0180(3) Uani 1 1 d .
H12A H 0.7004 1.0156 0.4429 0.027 Uiso 1 1 calc R
H12B H 0.8630 0.9584 0.4464 0.027 Uiso 1 1 calc R
H12C H 0.7721 0.8980 0.5071 0.027 Uiso 1 1 calc R
C4 C 0.75300(17) 0.66481(16) 0.31293(11) 0.0156(3) Uani 1 1 d .
C5 C 0.89809(17) 0.63652(16) 0.29432(11) 0.0154(3) Uani 1 1 d .
C3 C 0.69303(16) 0.78315(16) 0.36811(10) 0.0144(3) Uani 1 1 d .
C2 C 0.80118(16) 0.82782(16) 0.38453(10) 0.0132(3) Uani 1 1 d .
Rh Rh 0.770235(11) 0.850469(11) 0.240774(7) 0.01153(4) Uani 1 1 d .
Si2 Si 0.66041(5) 1.09655(5) 0.24430(3) 0.01593(9) Uani 1 1 d .
Si1 Si 1.11104(5) 0.73616(5) 0.34773(3) 0.01693(9) Uani 1 1 d .
Si3 Si 0.81057(5) 0.77891(5) 0.09382(3) 0.01722(9) Uani 1 1 d .
C16 C 0.7785(2) 1.17627(18) 0.28414(12) 0.0223(3) Uani 1 1 d .
H16A H 0.7209 1.2690 0.3049 0.027 Uiso 1 1 calc R
H16B H 0.8227 1.1230 0.3324 0.027 Uiso 1 1 calc R
C17 C 0.8932(2) 1.1842(2) 0.21769(14) 0.0288(4) Uani 1 1 d .
H17A H 0.9464 1.0943 0.1931 0.043 Uiso 1 1 calc R
H17B H 0.9540 1.2159 0.2448 0.043 Uiso 1 1 calc R
H17C H 0.8510 1.2475 0.1735 0.043 Uiso 1 1 calc R

loop_
_atom_site_aniso_label
_atom_site_aniso_U_11
_atom_site_aniso_U_22
_atom_site_aniso_U_33
_atom_site_aniso_U_23
_atom_site_aniso_U_13
_atom_site_aniso_U_12
C6 0.0162(9) 0.0456(13) 0.0348(11) -0.0072(9) 0.0083(8) -0.0105(9)
C21 0.0671(18) 0.0161(8) 0.0403(12) 0.0039(8) -0.0204(13) -0.0029(10)
C9 0.0219(10) 0.0741(19) 0.0603(17) 0.0392(15) -0.0198(11) -0.0271(12)
C25 0.0303(11) 0.0470(13) 0.0286(10) -0.0008(9) 0.0099(9) -0.0179(10)
C23 0.0360(11) 0.0315(10) 0.0300(10) 0.0040(8) -0.0105(9) -0.0193(9)
C27 0.0492(14) 0.0441(12) 0.0142(8) -0.0015(8) -0.0009(9) -0.0232(11)
C8 0.0250(9) 0.0227(9) 0.0424(12) 0.0098(8) 0.0008(9) -0.0030(7)
C11 0.0212(8) 0.0250(8) 0.0369(10) 0.0052(7) -0.0066(8) -0.0135(7)
C10 0.0333(10) 0.0347(10) 0.0246(9) 0.0089(7) -0.0103(8) -0.0190(9)
C19 0.0211(9) 0.0339(10) 0.0261(9) -0.0019(7) -0.0021(8) -0.0044(7)
C20 0.0340(10) 0.0161(7) 0.0203(8) 0.0007(6) -0.0055(8) -0.0055(7)
C22 0.0338(10) 0.0219(8) 0.0196(8) -0.0032(6) -0.0021(7) -0.0130(7)
C26 0.0361(10) 0.0236(8) 0.0154(7) -0.0004(6) -0.0013(7) -0.0126(8)
C18 0.0201(8) 0.0233(8) 0.0194(8) -0.0056(6) -0.0014(7) -0.0013(6)
C24 0.0267(9) 0.0297(9) 0.0212(8) -0.0056(7) 0.0089(8) -0.0085(7)
C7 0.0142(7) 0.0273(8) 0.0330(10) 0.0116(7) -0.0059(7) -0.0104(6)
C14 0.0214(8) 0.0194(7) 0.0226(8) 0.0025(6) -0.0029(7) -0.0123(6)
C13 0.0125(7) 0.0281(8) 0.0185(7) -0.0002(6) 0.0028(6) -0.0082(6)
C15 0.0197(8) 0.0142(7) 0.0272(8) -0.0033(6) 0.0017(7) -0.0027(6)
C1 0.0125(6) 0.0140(6) 0.0157(7) 0.0013(5) -0.0009(5) -0.0049(5)
C12 0.0185(7) 0.0214(7) 0.0137(7) -0.0033(5) -0.0001(6) -0.0075(6)
C4 0.0164(7) 0.0152(6) 0.0174(7) 0.0034(5) -0.0024(6) -0.0086(5)
C5 0.0142(6) 0.0130(6) 0.0179(7) -0.0008(5) 0.0010(6) -0.0045(5)
C3 0.0124(6) 0.0177(6) 0.0137(6) 0.0016(5) -0.0001(5) -0.0069(5)
C2 0.0114(6) 0.0162(6) 0.0114(6) 0.0005(5) 0.0011(5) -0.0051(5)
Rh 0.01162(7) 0.01118(6) 0.01120(7) -0.00125(4) 0.00126(4) -0.00425(4)
Si2 0.0182(2) 0.01221(18) 0.0149(2) -0.00205(15) -0.00051(17) -0.00338(16)
Si1 0.01076(19) 0.0189(2) 0.0214(2) 0.00293(17) -0.00050(17) -0.00645(16)
Si3 0.0210(2) 0.0166(2) 0.0130(2) -0.00328(15) 0.00233(18) -0.00685(17)
C16 0.0305(9) 0.0160(7) 0.0228(8) -0.0018(6) -0.0035(7) -0.0112(7)
C17 0.0378(11) 0.0252(9) 0.0298(10) 0.0013(7) -0.0002(9) -0.0198(8)

loop_
_atom_type_symbol
_atom_type_description
_atom_type_scat_dispersion_real
_atom_type_scat_dispersion_imag
_atom_type_scat_source
C C 0.0033 0.0016 'International Tables Vol C Tables 4.2.6.8 and 6.1.1.4'
H H 0.0000 0.0000 'International Tables Vol C Tables 4.2.6.8 and 6.1.1.4'
Si Si 0.0817 0.0704 'International Tables Vol C Tables 4.2.6.8 and 6.1.1.4'
Rh Rh -1.1178 0.9187 'International Tables Vol C Tables 4.2.6.8 and 6.1.1.4'

loop_
_geom_angle_atom_site_label_1
_geom_angle_atom_site_label_2
_geom_angle_atom_site_label_3
_geom_angle
Si1 C6 H6A 109.5
Si1 C6 H6B 109.5
H6A C6 H6B 109.5
Si1 C6 H6C 109.5
H6A C6 H6C 109.5
H6B C6 H6C 109.5
C20 C21 H21A 109.5
C20 C21 H21B 109.5
H21A C21 H21B 109.5
C20 C21 H21C 109.5
H21A C21 H21C 109.5
H21B C21 H21C 109.5
C7 C9 H9A 109.5
C7 C9 H9B 109.5
H9A C9 H9B 109.5
C7 C9 H9C 109.5
H9A C9 H9C 109.5
H9B C9 H9C 109.5
C24 C25 H25A 109.5
C24 C25 H25B 109.5
H25A C25 H25B 109.5
C24 C25 H25C 109.5
H25A C25 H25C 109.5
H25B C25 H25C 109.5
C22 C23 H23A 109.5
C22 C23 H23B 109.5
H23A C23 H23B 109.5
C22 C23 H23C 109.5
H23A C23 H23C 109.5
H23B C23 H23C 109.5
C26 C27 H27A 109.5
C26 C27 H27B 109.5
H27A C27 H27B 109.5
C26 C27 H27C 109.5
H27A C27 H27C 109.5
H27B C27 H27C 109.5
C7 C8 H8A 109.5
C7 C8 H8B 109.5
H8A C8 H8B 109.5
C7 C8 H8C 109.5
H8A C8 H8C 109.5
H8B C8 H8C 109.5
Si1 C11 H11A 109.5
Si1 C11 H11B 109.5
H11A C11 H11B 109.5
Si1 C11 H11C 109.5
H11A C11 H11C 109.5
H11B C11 H11C 109.5
C7 C10 H10A 109.5
C7 C10 H10B 109.5
H10A C10 H10B 109.5
C7 C10 H10C 109.5
H10A C10 H10C 109.5
H10B C10 H10C 109.5
C18 C19 H19A 109.5
C18 C19 H19B 109.5
H19A C19 H19B 109.5
C18 C19 H19C 109.5
H19A C19 H19C 109.5
H19B C19 H19C 109.5
C21 C20 Si2 113.94(14)
C21 C20 H20A 108.8
Si2 C20 H20A 108.8
C21 C20 H20B 108.8
Si2 C20 H20B 108.8
H20A C20 H20B 107.7
C23 C22 Si3 114.32(13)
C23 C22 H22A 108.7
Si3 C22 H22A 108.7
C23 C22 H22B 108.7
Si3 C22 H22B 108.7
H22A C22 H22B 107.6
C27 C26 Si3 113.09(15)
C27 C26 H26A 109.0
Si3 C26 H26A 109.0
C27 C26 H26B 109.0
Si3 C26 H26B 109.0
H26A C26 H26B 107.8
C19 C18 Si2 115.79(13)
C19 C18 H18A 108.3
Si2 C18 H18A 108.3
C19 C18 H18B 108.3
Si2 C18 H18B 108.3
H18A C18 H18B 107.4
C25 C24 Si3 114.94(15)
C25 C24 H24A 108.5
Si3 C24 H24A 108.5
C25 C24 H24B 108.5
Si3 C24 H24B 108.5
H24A C24 H24B 107.5
C10 C7 C8 108.44(16)
C10 C7 C9 108.3(2)
C8 C7 C9 109.08(19)
C10 C7 Si1 111.25(13)
C8 C7 Si1 110.19(14)
C9 C7 Si1 109.51(14)
C4 C14 H14A 109.5
C4 C14 H14B 109.5
H14A C14 H14B 109.5
C4 C14 H14C 109.5
H14A C14 H14C 109.5
H14B C14 H14C 109.5
C3 C13 H13A 109.5
C3 C13 H13B 109.5
H13A C13 H13B 109.5
C3 C13 H13C 109.5
H13A C13 H13C 109.5
H13B C13 H13C 109.5
C5 C15 H15A 109.5
C5 C15 H15B 109.5
H15A C15 H15B 109.5
C5 C15 H15C 109.5
H15A C15 H15C 109.5
H15B C15 H15C 109.5
C2 C1 C5 106.17(13)
C2 C1 Si1 126.13(11)
C5 C1 Si1 126.64(12)
C2 C1 Rh 71.55(8)
C5 C1 Rh 71.53(8)
Si1 C1 Rh 130.83(8)
C2 C12 H12A 109.5
C2 C12 H12B 109.5
H12A C12 H12B 109.5
C2 C12 H12C 109.5
H12A C12 H12C 109.5
H12B C12 H12C 109.5
C5 C4 C3 108.13(13)
C5 C4 C14 127.06(15)
C3 C4 C14 123.89(15)
C5 C4 Rh 72.70(9)
C3 C4 Rh 71.43(9)
C14 C4 Rh 130.15(11)
C4 C5 C1 108.81(14)
C4 C5 C15 122.82(14)
C1 C5 C15 127.63(15)
C4 C5 Rh 71.16(9)
C1 C5 Rh 71.81(8)
C15 C5 Rh 130.73(12)
C2 C3 C4 108.29(14)
C2 C3 C13 126.32(15)
C4 C3 C13 124.36(14)
C2 C3 Rh 72.96(9)
C4 C3 Rh 72.04(9)
C13 C3 Rh 129.93(11)
C3 C2 C1 108.56(13)
C3 C2 C12 123.16(15)
C1 C2 C12 127.59(14)
C3 C2 Rh 70.77(9)
C1 C2 Rh 71.79(8)
C12 C2 Rh 130.68(11)
C3 Rh C4 36.53(6)
C3 Rh C5 60.56(6)
C4 Rh C5 36.13(6)
C3 Rh C2 36.27(5)
C4 Rh C2 60.57(6)
C5 Rh C2 60.44(6)
C3 Rh C1 61.26(6)
C4 Rh C1 61.18(5)
C5 Rh C1 36.66(5)
C2 Rh C1 36.66(6)
C3 Rh Si2 104.57(4)
C4 Rh Si2 139.30(5)
C5 Rh Si2 154.78(4)
C2 Rh Si2 95.24(4)
C1 Rh Si2 119.30(4)
C3 Rh Si3 137.64(4)
C4 Rh Si3 103.60(4)
C5 Rh Si3 96.01(4)
C2 Rh Si3 156.07(4)
C1 Rh Si3 121.23(4)
Si2 Rh Si3 107.486(17)
C3 Rh H2 154.1(9)
C4 Rh H2 153.8(10)
C5 Rh H2 118.4(10)
C2 Rh H2 118.4(9)
C1 Rh H2 101.6(10)
Si2 Rh H2 65.3(10)
Si3 Rh H2 67.1(9)
C3 Rh H1 104.1(12)
C4 Rh H1 102.1(11)
C5 Rh H1 130.3(11)
C2 Rh H1 134.8(12)
C1 Rh H1 163.0(11)
Si2 Rh H1 70.9(11)
Si3 Rh H1 62.6(12)
H2 Rh H1 95.1(15)
C20 Si2 C16 105.34(9)
C20 Si2 C18 104.53(9)
C16 Si2 C18 105.34(9)
C20 Si2 Rh 117.55(6)
C16 Si2 Rh 111.35(6)
C18 Si2 Rh 111.77(6)
C6 Si1 C11 104.49(10)
C6 Si1 C1 112.84(9)
C11 Si1 C1 113.75(8)
C6 Si1 C7 109.54(10)
C11 Si1 C7 108.94(9)
C1 Si1 C7 107.22(7)
C26 Si3 C24 104.41(10)
C26 Si3 C22 104.26(9)
C24 Si3 C22 107.43(9)
C26 Si3 Rh 117.90(6)
C24 Si3 Rh 112.00(7)
C22 Si3 Rh 110.09(6)
C17 C16 Si2 115.20(13)
C17 C16 H16A 108.5
Si2 C16 H16A 108.5
C17 C16 H16B 108.5
Si2 C16 H16B 108.5
H16A C16 H16B 107.5
C16 C17 H17A 109.5
C16 C17 H17B 109.5
H17A C17 H17B 109.5
C16 C17 H17C 109.5
H17A C17 H17C 109.5
H17B C17 H17C 109.5

loop_
_geom_bond_atom_site_label_1
_geom_bond_atom_site_label_2
_geom_bond_distance
C6 Si1 1.868(2)
C6 H6A 0.9600
C6 H6B 0.9600
C6 H6C 0.9600
C21 C20 1.536(3)
C21 H21A 0.9600
C21 H21B 0.9600
C21 H21C 0.9600
C9 C7 1.543(3)
C9 H9A 0.9600
C9 H9B 0.9600
C9 H9C 0.9600
C25 C24 1.533(3)
C25 H25A 0.9600
C25 H25B 0.9600
C25 H25C 0.9600
C23 C22 1.534(3)
C23 H23A 0.9600
C23 H23B 0.9600
C23 H23C 0.9600
C27 C26 1.539(3)
C27 H27A 0.9600
C27 H27B 0.9600
C27 H27C 0.9600
C8 C7 1.533(3)
C8 H8A 0.9600
C8 H8B 0.9600
C8 H8C 0.9600
C11 Si1 1.8752(19)
C11 H11A 0.9600
C11 H11B 0.9600
C11 H11C 0.9600
C10 C7 1.533(3)
C10 H10A 0.9600
C10 H10B 0.9600
C10 H10C 0.9600
C19 C18 1.528(3)
C19 H19A 0.9600
C19 H19B 0.9600
C19 H19C 0.9600
C20 Si2 1.8893(18)
C20 H20A 0.9700
C20 H20B 0.9700
C22 Si3 1.8984(19)
C22 H22A 0.9700
C22 H22B 0.9700
C26 Si3 1.8893(19)
C26 H26A 0.9700
C26 H26B 0.9700
C18 Si2 1.901(2)
C18 H18A 0.9700
C18 H18B 0.9700
C24 Si3 1.897(2)
C24 H24A 0.9700
C24 H24B 0.9700
C7 Si1 1.9074(19)
C14 C4 1.503(2)
C14 H14A 0.9600
C14 H14B 0.9600
C14 H14C 0.9600
C13 C3 1.499(2)
C13 H13A 0.9600
C13 H13B 0.9600
C13 H13C 0.9600
C15 C5 1.507(2)
C15 H15A 0.9600
C15 H15B 0.9600
C15 H15C 0.9600
C1 C2 1.450(2)
C1 C5 1.450(2)
C1 Si1 1.8916(16)
C1 Rh 2.3075(15)
C12 C2 1.503(2)
C12 H12A 0.9600
C12 H12B 0.9600
C12 H12C 0.9600
C4 C5 1.423(2)
C4 C3 1.429(2)
C4 Rh 2.2837(15)
C5 Rh 2.3038(15)
C3 C2 1.426(2)
C3 Rh 2.2756(16)
C2 Rh 2.3042(15)
Rh Si2 2.3853(5)
Rh Si3 2.3952(5)
Rh H2 1.60(3)
Rh H1 1.51(3)
Si2 C16 1.8964(19)
C16 C17 1.531(3)
C16 H16A 0.9700
C16 H16B 0.9700
C17 H17A 0.9600
C17 H17B 0.9600
C17 H17C 0.9600

loop_
_geom_torsion_atom_site_label_1
_geom_torsion_atom_site_label_2
_geom_torsion_atom_site_label_3
_geom_torsion_atom_site_label_4
_geom_torsion
C3 C4 C5 C1 -0.76(18)
C14 C4 C5 C1 -170.02(15)
Rh C4 C5 C1 62.31(11)
C3 C4 C5 C15 170.04(15)
C14 C4 C5 C15 0.8(3)
Rh C4 C5 C15 -126.89(16)
C3 C4 C5 Rh -63.06(11)
C14 C4 C5 Rh 127.67(17)
C2 C1 C5 C4 1.72(17)
Si1 C1 C5 C4 170.47(12)
Rh C1 C5 C4 -61.90(11)
C2 C1 C5 C15 -168.51(16)
Si1 C1 C5 C15 0.2(2)
Rh C1 C5 C15 127.87(17)
C2 C1 C5 Rh 63.62(10)
Si1 C1 C5 Rh -127.63(13)
C5 C4 C3 C2 -0.54(17)
C14 C4 C3 C2 169.15(15)
Rh C4 C3 C2 -64.43(11)
C5 C4 C3 C13 -169.54(15)
C14 C4 C3 C13 0.2(2)
Rh C4 C3 C13 126.57(15)
C5 C4 C3 Rh 63.89(11)
C14 C4 C3 Rh -126.42(15)
C4 C3 C2 C1 1.63(17)
C13 C3 C2 C1 170.35(15)
Rh C3 C2 C1 -62.21(10)
C4 C3 C2 C12 -169.53(14)
C13 C3 C2 C12 -0.8(2)
Rh C3 C2 C12 126.63(15)
C4 C3 C2 Rh 63.84(11)
C13 C3 C2 Rh -127.44(16)
C5 C1 C2 C3 -2.05(17)
Si1 C1 C2 C3 -170.87(11)
Rh C1 C2 C3 61.56(11)
C5 C1 C2 C12 168.61(15)
Si1 C1 C2 C12 -0.2(2)
Rh C1 C2 C12 -127.78(16)
C5 C1 C2 Rh -63.61(10)
Si1 C1 C2 Rh 127.57(12)
C2 C3 Rh C4 116.38(13)
C13 C3 Rh C4 -120.16(18)
C2 C3 Rh C5 79.14(10)
C4 C3 Rh C5 -37.24(9)
C13 C3 Rh C5 -157.41(16)
C4 C3 Rh C2 -116.38(13)
C13 C3 Rh C2 123.45(19)
C2 C3 Rh C1 36.96(9)
C4 C3 Rh C1 -79.43(9)
C13 C3 Rh C1 160.41(17)
C2 C3 Rh Si2 -78.78(9)
C4 C3 Rh Si2 164.84(8)
C13 C3 Rh Si2 44.68(15)
C2 C3 Rh Si3 143.00(8)
C4 C3 Rh Si3 26.61(11)
C13 C3 Rh Si3 -93.55(15)
C5 C4 Rh C3 -116.65(13)
C14 C4 Rh C3 119.1(2)
C3 C4 Rh C5 116.65(13)
C14 C4 Rh C5 -124.3(2)
C5 C4 Rh C2 -79.16(10)
C3 C4 Rh C2 37.48(9)
C14 C4 Rh C2 156.56(18)
C5 C4 Rh C1 -36.97(9)
C3 C4 Rh C1 79.68(9)
C14 C4 Rh C1 -161.24(18)
C5 C4 Rh Si2 -139.49(8)
C3 C4 Rh Si2 -22.84(11)
C14 C4 Rh Si2 96.24(16)
C5 C4 Rh Si3 81.45(9)
C3 C4 Rh Si3 -161.91(8)
C14 C4 Rh Si3 -42.83(16)
C4 C5 Rh C3 37.66(9)
C1 C5 Rh C3 -80.42(10)
C15 C5 Rh C3 155.17(17)
C1 C5 Rh C4 -118.08(14)
C15 C5 Rh C4 117.51(19)
C4 C5 Rh C2 79.57(10)
C1 C5 Rh C2 -38.51(9)
C15 C5 Rh C2 -162.92(17)
C4 C5 Rh C1 118.08(14)
C15 C5 Rh C1 -124.41(19)
C4 C5 Rh Si2 96.29(12)
C1 C5 Rh Si2 -21.79(16)
C15 C5 Rh Si2 -146.20(12)
C4 C5 Rh Si3 -104.88(9)
C1 C5 Rh Si3 137.04(9)
C15 C5 Rh Si3 12.63(15)
C1 C2 Rh C3 118.01(13)
C12 C2 Rh C3 -117.65(18)
C3 C2 Rh C4 -37.75(9)
C1 C2 Rh C4 80.26(10)
C12 C2 Rh C4 -155.40(17)
C3 C2 Rh C5 -79.50(10)
C1 C2 Rh C5 38.51(9)
C12 C2 Rh C5 162.85(17)
C3 C2 Rh C1 -118.01(13)
C12 C2 Rh C1 124.34(18)
C3 C2 Rh Si2 107.58(9)
C1 C2 Rh Si2 -134.41(8)
C12 C2 Rh Si2 -10.08(15)
C3 C2 Rh Si3 -90.48(13)
C1 C2 Rh Si3 27.53(15)
C12 C2 Rh Si3 151.87(11)
C2 C1 Rh C3 -36.56(9)
C5 C1 Rh C3 78.33(10)
Si1 C1 Rh C3 -158.78(13)
C2 C1 Rh C4 -78.47(10)
C5 C1 Rh C4 36.43(9)
Si1 C1 Rh C4 159.31(13)
C2 C1 Rh C5 -114.90(13)
Si1 C1 Rh C5 122.88(15)
C5 C1 Rh C2 114.90(13)
Si1 C1 Rh C2 -122.22(15)
C2 C1 Rh Si2 54.65(9)
C5 C1 Rh Si2 169.55(8)
Si1 C1 Rh Si2 -67.57(11)
C2 C1 Rh Si3 -167.33(7)
C5 C1 Rh Si3 -52.44(10)
Si1 C1 Rh Si3 70.45(11)
C21 C20 Si2 C16 -58.4(2)
C21 C20 Si2 C18 52.4(2)
C21 C20 Si2 Rh 176.92(16)
C19 C18 Si2 C20 56.30(16)
C19 C18 Si2 C16 167.06(14)
C19 C18 Si2 Rh -71.87(15)
C3 Rh Si2 C20 -143.93(9)
C4 Rh Si2 C20 -130.12(10)
C5 Rh Si2 C20 165.87(13)
C2 Rh Si2 C20 -179.58(9)
C1 Rh Si2 C20 151.15(9)
Si3 Rh Si2 C20 7.99(8)
C3 Rh Si2 C16 94.45(8)
C4 Rh Si2 C16 108.26(9)
C5 Rh Si2 C16 44.25(12)
C2 Rh Si2 C16 58.80(8)
C1 Rh Si2 C16 29.53(8)
Si3 Rh Si2 C16 -113.63(7)
C3 Rh Si2 C18 -23.06(7)
C4 Rh Si2 C18 -9.25(9)
C5 Rh Si2 C18 -73.26(12)
C2 Rh Si2 C18 -58.71(7)
C1 Rh Si2 C18 -87.98(8)
Si3 Rh Si2 C18 128.86(6)
C2 C1 Si1 C6 -158.07(14)
C5 C1 Si1 C6 35.35(17)
Rh C1 Si1 C6 -61.59(14)
C2 C1 Si1 C11 -39.26(17)
C5 C1 Si1 C11 154.16(14)
Rh C1 Si1 C11 57.22(13)
C2 C1 Si1 C7 81.24(15)
C5 C1 Si1 C7 -85.34(16)
Rh C1 Si1 C7 177.72(10)
C10 C7 Si1 C6 173.90(13)
C8 C7 Si1 C6 -65.80(16)
C9 C7 Si1 C6 54.2(2)
C10 C7 Si1 C11 60.17(15)
C8 C7 Si1 C11 -179.53(14)
C9 C7 Si1 C11 -59.5(2)
C10 C7 Si1 C1 -63.34(15)
C8 C7 Si1 C1 56.96(16)
C9 C7 Si1 C1 176.94(18)
C27 C26 Si3 C24 57.45(18)
C27 C26 Si3 C22 -55.15(18)
C27 C26 Si3 Rh -177.54(13)
C25 C24 Si3 C26 51.48(17)
C25 C24 Si3 C22 161.80(15)
C25 C24 Si3 Rh -77.19(16)
C23 C22 Si3 C26 -57.77(16)
C23 C22 Si3 C24 -168.18(14)
C23 C22 Si3 Rh 69.62(15)
C3 Rh Si3 C26 131.50(10)
C4 Rh Si3 C26 147.43(9)
C5 Rh Si3 C26 -176.68(9)
C2 Rh Si3 C26 -167.09(12)
C1 Rh Si3 C26 -148.26(9)
Si2 Rh Si3 C26 -5.97(8)
C3 Rh Si3 C24 -107.32(9)
C4 Rh Si3 C24 -91.40(8)
C5 Rh Si3 C24 -55.51(8)
C2 Rh Si3 C24 -45.92(12)
C1 Rh Si3 C24 -27.08(9)
Si2 Rh Si3 C24 115.21(7)
C3 Rh Si3 C22 12.13(9)
C4 Rh Si3 C22 28.05(8)
C5 Rh Si3 C22 63.95(8)
C2 Rh Si3 C22 73.54(12)
C1 Rh Si3 C22 92.37(8)
Si2 Rh Si3 C22 -125.34(7)
C20 Si2 C16 C17 -49.08(16)
C18 Si2 C16 C17 -159.27(14)
Rh Si2 C16 C17 79.39(14)
